data_7019678
loop_
_publ_author_name
'Zhang, Chun-Hua'
'Chen, Ya-Guang'
'Tang, Qun'
'Liu, Shu-Xia'

_publ_section_title
;
 Polynuclear complexes of main group and transition metals with
 polyaminopolycarboxylate and polyoxometalate.
;
_journal_issue 33
_journal_name_full 'Dalton transactions (Cambridge, England : 2003)'
_journal_page_first 9971
_journal_page_last 9978
_journal_paper_doi 10.1039/c2dt12508k
_journal_volume 41
_journal_year 2012
_chemical_formula_sum 'C28 H68 N4 O82 Si W12 Zn5'
_chemical_formula_weight 4333.98
_chemical_name_systematic
;
?
;
_space_group_IT_number 15
_symmetry_cell_setting monoclinic
_symmetry_space_group_name_Hall '-C 2yc'
_symmetry_space_group_name_H-M 'C 1 2/c 1'
_atom_sites_solution_hydrogens geom
_atom_sites_solution_primary direct
_atom_sites_solution_secondary difmap
_audit_creation_method SHELXL-97
_cell_angle_alpha 90.00
_cell_angle_beta 122.324(3)
_cell_angle_gamma 90.00
_cell_formula_units_Z 4
_cell_length_a 36.118(4)
_cell_length_b 11.4413(11)
_cell_length_c 24.623(3)
_cell_measurement_reflns_used 500
_cell_measurement_temperature 296(2)
_cell_measurement_theta_max 25
_cell_measurement_theta_min 3
_cell_volume 8598.4(17)
_computing_structure_refinement 'SHELXL-97 (Sheldrick, 1997)'
_computing_structure_solution 'SHELXS-97 (Sheldrick, 1990)'
_diffrn_ambient_temperature 296(2)
_diffrn_measured_fraction_theta_full 0.992
_diffrn_measured_fraction_theta_max 0.992
_diffrn_measurement_device_type CCD
_diffrn_measurement_method 'w/ scan'
_diffrn_radiation_monochromator graphite
_diffrn_radiation_source 'fine-focus sealed tube'
_diffrn_radiation_type MoK\a
_diffrn_radiation_wavelength 0.71073
_diffrn_reflns_av_R_equivalents 0.1025
_diffrn_reflns_av_sigmaI/netI 0.1181
_diffrn_reflns_limit_h_max 45
_diffrn_reflns_limit_h_min -36
_diffrn_reflns_limit_k_max 11
_diffrn_reflns_limit_k_min -14
_diffrn_reflns_limit_l_max 30
_diffrn_reflns_limit_l_min -27
_diffrn_reflns_number 23688
_diffrn_reflns_theta_full 26.61
_diffrn_reflns_theta_max 26.61
_diffrn_reflns_theta_min 1.68
_diffrn_standards_interval_count 0
_exptl_absorpt_coefficient_mu 17.488
_exptl_absorpt_correction_type empirical
_exptl_crystal_colour colorless
_exptl_crystal_density_diffrn 3.348
_exptl_crystal_density_method 'not measured'
_exptl_crystal_description block
_exptl_crystal_F_000 7888
_exptl_crystal_size_max 0.10
_exptl_crystal_size_mid 0.09
_exptl_crystal_size_min 0.09
_refine_diff_density_max 3.224
_refine_diff_density_min -3.893
_refine_diff_density_rms 0.578
_refine_ls_extinction_method none
_refine_ls_goodness_of_fit_ref 1.205
_refine_ls_hydrogen_treatment refall
_refine_ls_matrix_type full
_refine_ls_number_parameters 581
_refine_ls_number_reflns 8949
_refine_ls_number_restraints 125
_refine_ls_restrained_S_all 1.198
_refine_ls_R_factor_all 0.1484
_refine_ls_R_factor_gt 0.1164
_refine_ls_shift/su_max 0.000
_refine_ls_shift/su_mean 0.000
_refine_ls_structure_factor_coef Fsqd
_refine_ls_weighting_details 'calc w=1/[\s^2^(Fo^2^)+(0.0000P)^2^+3792.8342P] where P=(Fo^2^+2Fc^2^)/3'
_refine_ls_weighting_scheme calc
_refine_ls_wR_factor_gt 0.2439
_refine_ls_wR_factor_ref 0.2558
_reflns_number_gt 6654
_reflns_number_total 8949
_reflns_threshold_expression >2sigma(I)
_cod_data_source_file c2dt12508k.txt
_cod_data_source_block Zn
_cod_original_cell_volume 8598.4(16)
_cod_original_sg_symbol_H-M 'C 2/c'
_cod_database_code 7019678

loop_
_symmetry_equiv_pos_as_xyz
'x, y, z'
'-x, y, -z+1/2'
'x+1/2, y+1/2, z'
'-x+1/2, y+1/2, -z+1/2'
'-x, -y, -z'
'x, -y, z-1/2'
'-x+1/2, -y+1/2, -z'
'x+1/2, -y+1/2, z-1/2'

loop_
_atom_site_label
_atom_site_type_symbol
_atom_site_fract_x
_atom_site_fract_y
_atom_site_fract_z
_atom_site_U_iso_or_equiv
_atom_site_adp_type
_atom_site_occupancy
_atom_site_symmetry_multiplicity
_atom_site_calc_flag
_atom_site_refinement_flags
W1 W 0.14111(4) 0.34171(12) 0.39819(7) 0.0216(3) Uani 1 1 d .
W2 W 0.31225(4) 0.16835(13) 0.43458(7) 0.0215(3) Uani 1 1 d .
W3 W 0.16910(4) 0.04519(15) 0.39984(7) 0.0302(4) Uani 1 1 d .
W4 W 0.21598(4) 0.03474(15) 0.56798(7) 0.0285(4) Uani 1 1 d .
W5 W 0.20294(5) 0.25817(13) 0.33189(6) 0.0249(3) Uani 1 1 d .
W6 W 0.27812(5) -0.04741(14) 0.50208(7) 0.0275(4) Uani 1 1 d .
O1W O 0.3674(8) -0.306(2) 0.3794(12) 0.035(6) Uani 1 1 d .
H21A H 0.3570 -0.2893 0.3352 0.053 Uiso 1 1 d R
H21B H 0.3796 -0.3833 0.3898 0.053 Uiso 1 1 d R
O1 O 0.1369(14) 0.182(4) 0.395(2) 0.084(13) Uani 1 1 d U
OW1 O 0.381(3) 0.299(9) 0.055(4) 0.11(3) Uiso 0.50 1 d PD
OW1A O 0.373(6) 0.261(17) -0.004(8) 0.21(7) Uiso 0.50 1 d P
O2W O 0.4432(11) -0.301(4) 0.5170(16) 0.078(14) Uani 1 1 d .
H22B H 0.4206 -0.3200 0.5248 0.117 Uiso 1 1 d R
H22C H 0.4515 -0.3702 0.5040 0.117 Uiso 1 1 d R
OW2 O 0.4459(19) 0.795(6) 0.297(3) 0.037(13) Uiso 0.50 1 d P
OW2A O 0.427(2) 0.758(6) 0.285(3) 0.041(14) Uiso 0.50 1 d P
O3W O 0.4602(10) -0.247(4) 0.4180(12) 0.057(10) Uani 1 1 d .
H23A H 0.4873 -0.2044 0.4403 0.086 Uiso 1 1 d R
H23B H 0.4655 -0.3275 0.4305 0.086 Uiso 1 1 d R
O3 O 0.1688(16) 0.334(5) 0.355(2) 0.026(11) Uiso 0.50 1 d P
O3A O 0.1481(16) 0.329(5) 0.320(3) 0.028(11) Uiso 0.50 1 d P
OW3 O 0.4498(11) 0.124(3) 0.5587(19) 0.070(11) Uani 1 1 d .
O4W O 0.475(2) -0.078(7) 0.522(3) 0.053(18) Uiso 0.50 1 d P
H24B H 0.4588 -0.0282 0.5399 0.079 Uiso 1 1 d R
O4WA O 0.462(2) -0.042(7) 0.494(4) 0.07(2) Uiso 0.50 1 d P
H24A H 0.4745 -0.0131 0.4920 0.098 Uiso 1 1 d R
OW4 O 0.5033(8) -0.046(3) 0.3010(13) 0.036(6) Uani 1 1 d U
O5W O 0.4610(11) 0.401(4) 0.1811(16) 0.069(12) Uani 1 1 d .
H25A H 0.4754 0.3782 0.1594 0.104 Uiso 1 1 d R
H25B H 0.4593 0.3350 0.2038 0.104 Uiso 1 1 d R
OW5 O 0.4221(11) 0.479(4) 0.5541(19) 0.088(15) Uani 1 1 d .
O6W O 0.4657(11) 0.661(3) 0.1833(17) 0.064(10) Uani 1 1 d .
H26A H 0.4771 0.7355 0.2033 0.095 Uiso 1 1 d R
H26B H 0.4696 0.6521 0.1479 0.095 Uiso 1 1 d R
O7 O 0.1824(9) 0.160(4) 0.565(2) 0.090(15) Uani 1 1 d .
O7W O 0.3816(12) -0.119(4) 0.4771(18) 0.072(10) Uani 1 1 d U
H27A H 0.3964 -0.0579 0.5083 0.108 Uiso 1 1 d R
H27B H 0.3541 -0.0901 0.4423 0.108 Uiso 1 1 d R
O9 O 0.1301(8) -0.050(3) 0.3538(13) 0.036(6) Uani 1 1 d U
O9W O 0.506(2) 0.174(6) 0.360(3) 0.16(2) Uiso 1 1 d .
H29A H 0.5071 0.2317 0.3325 0.188 Uiso 1 1 d R
H29B H 0.5223 0.2106 0.4018 0.188 Uiso 1 1 d R
O10 O 0.4561(7) 0.544(2) 0.2806(13) 0.030(6) Uani 1 1 d .
O11 O 0.4690(7) 0.301(3) 0.4260(12) 0.038(7) Uani 1 1 d .
O12 O 0.3865(11) -0.081(3) 0.3622(16) 0.063(10) Uani 1 1 d .
O14 O 0.2907(11) -0.187(3) 0.5027(13) 0.048(8) Uani 1 1 d .
O16 O 0.1819(10) 0.259(3) 0.2513(14) 0.055(9) Uani 1 1 d .
O17 O 0.1743(9) 0.017(5) 0.4808(14) 0.11(2) Uani 1 1 d .
O18 O 0.2560(11) 0.180(3) 0.3588(17) 0.063(9) Uani 1 1 d U
O19 O 0.2556(11) -0.050(5) 0.5576(13) 0.097(18) Uani 1 1 d .
O20 O 0.2148(11) 0.324(3) 0.4959(18) 0.009(8) Uani 0.50 1 d PU
O21 O 0.1772(13) 0.115(4) 0.3347(19) 0.074(11) Uani 1 1 d U
O22 O 0.3422(9) 0.133(3) 0.4028(14) 0.047(9) Uani 1 1 d .
O23 O 0.1439(10) 0.327(3) 0.4776(11) 0.047(8) Uani 1 1 d .
O24 O 0.2644(9) 0.096(3) 0.6434(17) 0.055(9) Uani 1 1 d .
O25 O 0.0883(9) 0.378(3) 0.3491(15) 0.054(9) Uani 1 1 d .
O26 O 0.4255(10) 0.087(3) 0.3804(16) 0.053(8) Uani 1 1 d .
O27 O 0.2339(14) 0.108(4) 0.497(2) 0.021(10) Uiso 0.50 1 d P
O28 O 0.1696(9) 0.479(3) 0.4268(14) 0.042(7) Uiso 1 1 d .
O29 O 0.2982(10) 0.017(3) 0.4489(11) 0.053(10) Uani 1 1 d .
O30 O 0.4485(8) 0.357(3) 0.2865(14) 0.045(8) Uani 1 1 d .
O31 O 0.1982(8) -0.069(2) 0.5985(12) 0.030(6) Uiso 1 1 d .
O32 O 0.4577(9) 0.355(3) 0.5026(12) 0.039(7) Uani 1 1 d .
O36 O 0.2579(11) 0.273(3) 0.4414(17) 0.007(7) Uiso 0.50 1 d P
O38 O 0.416(2) 0.145(7) 0.171(3) 0.19(3) Uani 1 1 d DU
O39 O 0.4410(19) 0.111(6) 0.262(3) 0.13(2) Uani 1 1 d U
O40 O 0.2045(12) 0.237(4) 0.4291(18) 0.010(8) Uani 0.50 1 d PU
O41 O 0.2195(12) -0.036(4) 0.4283(17) 0.069(10) Uani 1 1 d U
C1 C 0.4404(10) 0.455(3) 0.2928(18) 0.025(8) Uani 1 1 d .
C2 C 0.4132(10) 0.485(3) 0.3213(18) 0.024(8) Uani 1 1 d .
H2A H 0.4319 0.5231 0.3624 0.028 Uiso 1 1 calc R
H2B H 0.3905 0.5396 0.2931 0.028 Uiso 1 1 calc R
C3 C 0.3140(9) 0.437(4) 0.2788(15) 0.037(11) Uani 1 1 d D
H3A H 0.3138 0.4144 0.3165 0.044 Uiso 1 1 calc R
H3B H 0.3232 0.5180 0.2840 0.044 Uiso 1 1 calc R
C4 C 0.3987(10) 0.380(3) 0.3922(15) 0.022(7) Uani 1 1 d U
H4A H 0.3776 0.3261 0.3913 0.027 Uiso 1 1 calc R
H4B H 0.3931 0.4568 0.4027 0.027 Uiso 1 1 calc R
C5 C 0.2533(14) 0.304(5) 0.205(2) 0.055(14) Uani 1 1 d .
H5A H 0.2251 0.3018 0.1648 0.066 Uiso 1 1 calc R
H5B H 0.2496 0.2727 0.2384 0.066 Uiso 1 1 calc R
C6 C 0.3468(12) 0.363(4) 0.275(2) 0.042(10) Uani 1 1 d DU
H6A H 0.3465 0.3902 0.2369 0.051 Uiso 1 1 calc R
C7 C 0.3317(9) 0.240(3) 0.2608(14) 0.025(7) Uiso 1 1 d D
H7A H 0.3297 0.2093 0.2964 0.030 Uiso 1 1 calc R
C8 C 0.2684(10) 0.426(5) 0.221(2) 0.075(19) Uani 1 1 d D
H8A H 0.2485 0.4699 0.2281 0.091 Uiso 1 1 calc R
H8B H 0.2676 0.4614 0.1841 0.091 Uiso 1 1 calc R
C9 C 0.2881(9) 0.224(3) 0.1991(14) 0.031(9) Uani 1 1 d D
H9A H 0.2793 0.1425 0.1931 0.037 Uiso 1 1 calc R
H9B H 0.2898 0.2488 0.1628 0.037 Uiso 1 1 calc R
C10 C 0.4461(11) 0.340(3) 0.4459(16) 0.024(7) Uani 1 1 d U
C11 C 0.3935(12) 0.014(4) 0.3432(19) 0.033(9) Uani 1 1 d U
C12 C 0.3617(14) 0.048(4) 0.273(2) 0.043(10) Uani 1 1 d U
H12A H 0.3659 -0.0044 0.2456 0.051 Uiso 1 1 calc R
H12B H 0.3319 0.0384 0.2623 0.051 Uiso 1 1 calc R
C14 C 0.4102(13) 0.139(5) 0.213(3) 0.061(14) Uani 1 1 d DU
C15 C 0.3656(11) 0.175(4) 0.1975(17) 0.033(8) Uani 1 1 d DU
H15A H 0.3586 0.2532 0.1796 0.039 Uiso 1 1 calc R
H15B H 0.3434 0.1215 0.1666 0.039 Uiso 1 1 calc R
N1 N 0.3927(8) 0.383(3) 0.3308(12) 0.018(6) Uani 1 1 d U
N2 N 0.3673(9) 0.171(3) 0.2578(15) 0.035(8) Uani 1 1 d .
Zn1 Zn 0.43115(13) 0.2285(4) 0.3333(2) 0.0287(9) Uani 1 1 d .
Zn2 Zn 0.41815(17) -0.1795(5) 0.4417(2) 0.0409(12) Uani 1 1 d .
Zn3 Zn 0.5000 0.5301(5) 0.2500 0.0279(13) Uani 1 2 d S
Si1 Si 0.2500 0.2500 0.5000 0.023(3) Uani 1 2 d SU

loop_
_atom_site_aniso_label
_atom_site_aniso_U_11
_atom_site_aniso_U_22
_atom_site_aniso_U_33
_atom_site_aniso_U_23
_atom_site_aniso_U_13
_atom_site_aniso_U_12
W1 0.0128(6) 0.0161(7) 0.0297(7) 0.0030(6) 0.0071(5) 0.0027(5)
W2 0.0211(7) 0.0205(7) 0.0288(7) 0.0020(6) 0.0173(6) 0.0037(5)
W3 0.0202(7) 0.0401(10) 0.0320(8) -0.0198(7) 0.0151(6) -0.0145(6)
W4 0.0184(7) 0.0393(10) 0.0256(7) 0.0123(7) 0.0102(6) -0.0032(6)
W5 0.0339(8) 0.0221(8) 0.0153(6) 0.0001(6) 0.0108(6) -0.0019(6)
W6 0.0280(7) 0.0231(8) 0.0258(7) 0.0009(6) 0.0105(6) 0.0117(6)
O1W 0.039(15) 0.030(16) 0.028(13) 0.005(12) 0.012(12) -0.009(11)
O1 0.086(15) 0.083(16) 0.088(15) 0.003(9) 0.050(10) -0.002(9)
O2W 0.06(2) 0.12(4) 0.06(2) 0.06(2) 0.05(2) 0.06(2)
O3W 0.056(19) 0.09(3) 0.019(13) 0.009(16) 0.018(14) 0.021(18)
OW3 0.06(2) 0.06(3) 0.09(3) -0.03(2) 0.05(2) -0.036(19)
OW4 0.025(9) 0.047(11) 0.042(10) 0.004(8) 0.021(7) 0.009(7)
O5W 0.07(2) 0.10(3) 0.07(2) -0.07(2) 0.06(2) -0.06(2)
OW5 0.038(19) 0.12(4) 0.07(3) -0.04(3) 0.007(18) -0.01(2)
O6W 0.07(2) 0.04(2) 0.08(2) -0.002(19) 0.05(2) 0.032(18)
O7 0.011(14) 0.09(3) 0.13(4) -0.04(3) 0.011(18) -0.008(16)
O7W 0.077(13) 0.072(14) 0.073(13) -0.005(9) 0.045(10) 0.017(9)
O9 0.026(9) 0.041(10) 0.041(10) -0.004(8) 0.018(7) 0.005(7)
O10 0.025(12) 0.022(14) 0.046(15) 0.014(12) 0.020(12) 0.003(10)
O11 0.013(11) 0.06(2) 0.023(13) 0.002(13) 0.000(10) 0.026(12)
O12 0.07(2) 0.018(17) 0.06(2) 0.013(15) 0.011(18) 0.018(15)
O14 0.09(2) 0.023(17) 0.035(15) 0.007(13) 0.038(17) 0.018(15)
O16 0.053(19) 0.06(2) 0.039(16) 0.003(16) 0.016(15) 0.023(16)
O17 0.014(14) 0.28(7) 0.018(14) -0.01(2) 0.001(12) 0.03(2)
O18 0.059(12) 0.051(13) 0.066(12) -0.001(9) 0.025(9) 0.003(9)
O19 0.05(2) 0.21(6) 0.012(14) -0.02(2) 0.002(14) 0.03(3)
O20 0.009(11) 0.008(12) 0.011(11) -0.009(8) 0.006(8) -0.005(8)
O21 0.079(13) 0.077(15) 0.084(14) 0.005(9) 0.055(10) -0.011(9)
O22 0.043(16) 0.07(2) 0.059(19) -0.041(17) 0.045(15) -0.028(15)
O23 0.08(2) 0.035(18) 0.013(12) 0.005(12) 0.014(14) -0.021(15)
O24 0.036(16) 0.022(17) 0.08(2) -0.011(16) 0.015(16) 0.013(12)
O25 0.031(15) 0.038(19) 0.07(2) 0.033(16) 0.006(15) 0.012(13)
O26 0.06(2) 0.04(2) 0.06(2) 0.015(17) 0.036(18) 0.011(15)
O29 0.059(19) 0.06(2) 0.011(12) 0.007(13) 0.002(13) -0.035(16)
O30 0.023(14) 0.05(2) 0.056(19) 0.007(16) 0.018(13) -0.010(13)
O32 0.060(18) 0.039(18) 0.019(12) 0.005(12) 0.023(13) 0.012(13)
O38 0.19(3) 0.19(3) 0.19(3) -0.002(10) 0.105(18) -0.002(10)
O39 0.12(2) 0.13(2) 0.14(2) -0.002(10) 0.071(13) 0.001(10)
O40 0.012(11) 0.009(12) 0.010(11) -0.002(8) 0.006(8) 0.003(8)
O41 0.074(13) 0.083(14) 0.059(12) -0.005(9) 0.042(10) 0.006(9)
C1 0.010(14) 0.013(18) 0.04(2) 0.004(16) 0.007(14) 0.002(12)
C2 0.022(16) 0.001(15) 0.04(2) -0.001(14) 0.012(15) 0.000(11)
C3 0.008(15) 0.08(3) 0.022(18) 0.02(2) 0.008(14) 0.016(17)
C4 0.021(10) 0.026(11) 0.018(10) 0.001(8) 0.009(8) 0.008(8)
C5 0.04(2) 0.05(3) 0.04(2) -0.02(2) 0.00(2) -0.01(2)
C6 0.044(13) 0.037(13) 0.041(13) -0.001(9) 0.019(9) 0.005(9)
C8 0.01(2) 0.10(5) 0.09(4) 0.03(4) 0.01(2) 0.02(2)
C9 0.025(18) 0.03(2) 0.04(2) 0.016(17) 0.018(16) -0.004(15)
C10 0.025(10) 0.018(11) 0.020(10) 0.003(8) 0.005(8) 0.010(8)
C11 0.035(11) 0.028(12) 0.034(12) 0.002(9) 0.018(9) 0.001(8)
C12 0.043(13) 0.036(13) 0.044(13) -0.003(9) 0.020(9) -0.005(9)
C14 0.068(16) 0.059(17) 0.059(16) -0.005(9) 0.037(11) -0.001(9)
C15 0.039(12) 0.031(12) 0.025(11) -0.009(9) 0.014(8) -0.004(8)
N1 0.021(9) 0.019(10) 0.021(9) -0.001(7) 0.016(7) 0.002(7)
N2 0.025(15) 0.05(2) 0.039(18) 0.018(17) 0.025(15) 0.013(14)
Zn1 0.022(2) 0.023(2) 0.031(2) -0.0022(18) 0.0079(17) 0.0020(16)
Zn2 0.053(3) 0.038(3) 0.032(2) 0.003(2) 0.022(2) 0.007(2)
Zn3 0.022(3) 0.021(3) 0.041(3) 0.000 0.016(3) 0.000
Si1 0.029(6) 0.007(5) 0.033(6) 0.004(5) 0.018(5) -0.004(4)

loop_
_atom_type_symbol
_atom_type_description
_atom_type_scat_dispersion_real
_atom_type_scat_dispersion_imag
_atom_type_scat_source
C C 0.0033 0.0016 'International Tables Vol C Tables 4.2.6.8 and 6.1.1.4'
N N 0.0061 0.0033 'International Tables Vol C Tables 4.2.6.8 and 6.1.1.4'
O O 0.0106 0.0060 'International Tables Vol C Tables 4.2.6.8 and 6.1.1.4'
Si Si 0.0817 0.0704 'International Tables Vol C Tables 4.2.6.8 and 6.1.1.4'
Zn Zn 0.2839 1.4301 'International Tables Vol C Tables 4.2.6.8 and 6.1.1.4'
W W -0.8490 6.8722 'International Tables Vol C Tables 4.2.6.8 and 6.1.1.4'
H H 0.0000 0.0000 'International Tables Vol C Tables 4.2.6.8 and 6.1.1.4'

loop_
_geom_angle_atom_site_label_1
_geom_angle_atom_site_label_2
_geom_angle_atom_site_label_3
_geom_angle
_geom_angle_site_symmetry_1
_geom_angle_site_symmetry_3
O25 W1 O28 105.0(15) . .
O25 W1 O3 111(2) . .
O28 W1 O3 84.0(19) . .
O25 W1 O1 100.3(17) . .
O28 W1 O1 154.6(16) . .
O3 W1 O1 89(2) . .
O25 W1 O23 100.2(16) . .
O28 W1 O23 88.3(12) . .
O3 W1 O23 148.7(19) . .
O1 W1 O23 85.1(16) . .
O25 W1 O3A 90.3(19) . .
O28 W1 O3A 95.4(17) . .
O3 W1 O3A 21.7(17) . .
O1 W1 O3A 87(2) . .
O23 W1 O3A 167.7(18) . .
O25 W1 O40 155.1(16) . .
O28 W1 O40 93.7(13) . .
O3 W1 O40 53.9(19) . .
O1 W1 O40 62.9(16) . .
O23 W1 O40 96.7(14) . .
O3A W1 O40 71.4(17) . .
O25 W1 O20 160.8(16) . .
O28 W1 O20 66.1(13) . .
O3 W1 O20 85.6(18) . .
O1 W1 O20 89.0(16) . .
O23 W1 O20 63.6(13) . .
O3A W1 O20 107.2(16) . .
O40 W1 O20 43.7(13) . .
O22 W2 O23 100.7(15) . 7_556
O22 W2 O18 100.1(15) . .
O23 W2 O18 159.2(15) 7_556 .
O22 W2 O29 99.6(16) . .
O23 W2 O29 87.4(11) 7_556 .
O18 W2 O29 89.6(14) . .
O22 W2 O7 98.9(17) . 7_556
O23 W2 O7 87.1(15) 7_556 7_556
O18 W2 O7 89.2(15) . 7_556
O29 W2 O7 161.4(17) . 7_556
O22 W2 O36 155.5(15) . .
O23 W2 O36 97.2(14) 7_556 .
O18 W2 O36 62.8(14) . .
O29 W2 O36 97.7(15) . .
O7 W2 O36 65.3(14) 7_556 .
O22 W2 O20 162.0(16) . 7_556
O23 W2 O20 65.8(13) 7_556 7_556
O18 W2 O20 93.9(14) . 7_556
O29 W2 O20 69.1(14) . 7_556
O7 W2 O20 92.4(16) 7_556 7_556
O36 W2 O20 42.4(13) . 7_556
O9 W3 O41 103.5(16) . .
O9 W3 O1 103.3(16) . .
O41 W3 O1 153.2(19) . .
O9 W3 O17 100.1(18) . .
O41 W3 O17 89.6(15) . .
O1 W3 O17 85.3(19) . .
O9 W3 O21 98.8(15) . .
O41 W3 O21 88.1(17) . .
O1 W3 O21 88.2(18) . .
O17 W3 O21 161(2) . .
O9 W3 O27 154.1(15) . .
O41 W3 O27 61.6(16) . .
O1 W3 O27 93.2(17) . .
O17 W3 O27 61.0(16) . .
O21 W3 O27 101.6(16) . .
O9 W3 O40 155.6(13) . .
O41 W3 O40 95.1(16) . .
O1 W3 O40 59.4(16) . .
O17 W3 O40 95.5(19) . .
O21 W3 O40 65.8(15) . .
O27 W3 O40 50.1(14) . .
O31 W4 O17 99.9(19) . .
O31 W4 O7 99.2(17) . .
O17 W4 O7 86.1(19) . .
O31 W4 O19 101.4(19) . .
O17 W4 O19 89.6(14) . .
O7 W4 O19 159(2) . .
O31 W4 O24 101.3(14) . .
O17 W4 O24 159(2) . .
O7 W4 O24 89.4(13) . .
O19 W4 O24 87.3(14) . .
O31 W4 O27 155.0(15) . .
O17 W4 O27 63.1(17) . .
O7 W4 O27 98(2) . .
O19 W4 O27 62.5(19) . .
O24 W4 O27 97.1(16) . .
O31 W4 O36 157.0(12) . 7_556
O17 W4 O36 96(2) . 7_556
O7 W4 O36 65.1(15) . 7_556
O19 W4 O36 95.4(19) . 7_556
O24 W4 O36 63.6(13) . 7_556
O27 W4 O36 48.0(14) . 7_556
O16 W5 O3 113.7(19) . .
O16 W5 O18 98.5(15) . .
O3 W5 O18 147.7(19) . .
O16 W5 O21 97.0(17) . .
O3 W5 O21 88(2) . .
O18 W5 O21 90.0(17) . .
O16 W5 O24 100.4(17) . 7_556
O3 W5 O24 83.9(18) . 7_556
O18 W5 O24 88.1(14) . 7_556
O21 W5 O24 162.5(16) . 7_556
O16 W5 O3A 92.4(18) . .
O3 W5 O3A 22.5(17) . .
O18 W5 O3A 168.1(18) . .
O21 W5 O3A 83.7(19) . .
O24 W5 O3A 94.8(17) 7_556 .
O16 W5 O36 156.0(14) . .
O3 W5 O36 84.8(18) . .
O18 W5 O36 63.6(14) . .
O21 W5 O36 98.7(15) . .
O24 W5 O36 65.0(14) 7_556 .
O3A W5 O36 107.2(17) . .
O16 W5 O40 158.3(15) . .
O3 W5 O40 52.7(18) . .
O18 W5 O40 97.2(14) . .
O21 W5 O40 67.9(15) . .
O24 W5 O40 95.1(15) 7_556 .
O3A W5 O40 71.0(17) . .
O36 W5 O40 45.7(12) . .
O14 W6 O41 103.4(17) . .
O14 W6 O28 104.6(15) . 7_556
O41 W6 O28 152.0(16) . 7_556
O14 W6 O19 101(2) . .
O41 W6 O19 90.2(14) . .
O28 W6 O19 86.7(14) 7_556 .
O14 W6 O29 99.8(15) . .
O41 W6 O29 87.6(14) . .
O28 W6 O29 85.5(11) 7_556 .
O19 W6 O29 159(2) . .
O14 W6 O27 154.9(16) . .
O41 W6 O27 61.5(16) . .
O28 W6 O27 92.9(14) 7_556 .
O19 W6 O27 61.4(19) . .
O29 W6 O27 99.4(16) . .
Zn2 O1W H21A 109.6 . .
Zn2 O1W H21B 109.2 . .
H21A O1W H21B 109.5 . .
W1 O1 W3 141(2) . .
OW1 OW1A O7W 126(10) . 6
Zn2 O2W H22B 108.5 . .
Zn2 O2W H22C 108.4 . .
H22B O2W H22C 109.5 . .
Zn2 O3W H23A 109.4 . .
Zn2 O3W H23B 108.8 . .
H23A O3W H23B 109.5 . .
O3A O3 W1 98(6) . .
O3A O3 W5 93(6) . .
W1 O3 W5 152(3) . .
O3 O3A W5 65(5) . .
O3 O3A W1 61(5) . .
W5 O3A W1 120(3) . .
O4WA O4W Zn2 68(9) . .
O4WA O4W H24B 81.3 . .
Zn2 O4W H24B 100.2 . .
O4WA O4W H24A 32.4 . .
Zn2 O4W H24A 94.0 . .
H24B O4W H24A 95.6 . .
O4W O4WA Zn2 93(10) . .
O4W O4WA H24B 62.1 . .
Zn2 O4WA H24B 104.5 . .
O4W O4WA H24A 105.7 . .
Zn2 O4WA H24A 136.3 . .
H24B O4WA H24A 119.1 . .
Zn3 O5W H25A 108.1 . .
Zn3 O5W H25B 107.7 . .
H25A O5W H25B 109.5 . .
Zn3 O6W H26A 108.9 . .
Zn3 O6W H26B 109.1 . .
H26A O6W H26B 109.5 . .
W4 O7 W2 135(2) . 7_556
OW1A O7W Zn2 92(6) 6_556 .
OW1A O7W H27A 124.1 6_556 .
Zn2 O7W H27A 112.2 . .
OW1A O7W H27B 107.8 6_556 .
Zn2 O7W H27B 109.3 . .
H27A O7W H27B 109.5 . .
H29A O9W H29B 103.3 . .
C1 O10 Zn3 123(2) . .
C10 O11 Zn1 113(2) . .
C11 O12 Zn2 136(3) . .
W4 O17 W3 138(2) . .
W5 O18 W2 137(2) . .
W4 O19 W6 137(3) . .
Si1 O20 O36 60.8(19) . 7_556
Si1 O20 O40 59.5(17) . .
O36 O20 O40 102(3) 7_556 .
Si1 O20 W2 129(2) . 7_556
O36 O20 W2 68.6(17) 7_556 7_556
O40 O20 W2 136(2) . 7_556
Si1 O20 W1 123(2) . .
O36 O20 W1 137(2) 7_556 .
O40 O20 W1 63.9(16) . .
W2 O20 W1 93.1(12) 7_556 .
W5 O21 W3 132(2) . .
W2 O23 W1 136.6(18) 7_556 .
W4 O24 W5 136.1(19) . 7_556
C11 O26 Zn1 115(3) . .
Si1 O27 W4 122(2) . .
Si1 O27 W6 121(2) . .
W4 O27 W6 98.1(17) . .
Si1 O27 W3 117(2) . .
W4 O27 W3 97.3(16) . .
W6 O27 W3 96.0(17) . .
W1 O28 W6 141.9(17) . 7_556
W2 O29 W6 135(2) . .
C1 O30 Zn1 114(3) . .
Si1 O36 O20 52.4(16) . 7_556
Si1 O36 W5 124.1(18) . .
O20 O36 W5 135(2) 7_556 .
Si1 O36 W2 121.3(19) . .
O20 O36 W2 68.9(17) 7_556 .
W5 O36 W2 96.0(13) . .
Si1 O36 W4 119.1(19) . 7_556
O20 O36 W4 127(2) 7_556 7_556
W5 O36 W4 95.1(13) . 7_556
W2 O36 W4 94.1(12) . 7_556
C14 O39 Zn1 99(4) . .
Si1 O40 O20 51.2(16) . .
Si1 O40 W1 124(2) . .
O20 O40 W1 72.4(17) . .
Si1 O40 W5 122.1(19) . .
O20 O40 W5 139(3) . .
W1 O40 W5 97.4(14) . .
Si1 O40 W3 118(2) . .
O20 O40 W3 126(2) . .
W1 O40 W3 95.6(13) . .
W5 O40 W3 93.9(13) . .
W3 O41 W6 140(2) . .
O30 C1 O10 123(3) . .
O30 C1 C2 123(3) . .
O10 C1 C2 114(3) . .
N1 C2 C1 114(3) . .
N1 C2 H2A 108.8 . .
C1 C2 H2A 108.8 . .
N1 C2 H2B 108.8 . .
C1 C2 H2B 108.8 . .
H2A C2 H2B 107.7 . .
C8 C3 C6 113(3) . .
C8 C3 H3A 108.9 . .
C6 C3 H3A 108.9 . .
C8 C3 H3B 108.9 . .
C6 C3 H3B 108.9 . .
H3A C3 H3B 107.7 . .
N1 C4 C10 113(3) . .
N1 C4 H4A 109.1 . .
C10 C4 H4A 109.1 . .
N1 C4 H4B 109.1 . .
C10 C4 H4B 109.1 . .
H4A C4 H4B 107.8 . .
C8 C5 C9 111(4) . .
C8 C5 H5A 109.4 . .
C9 C5 H5A 109.4 . .
C8 C5 H5B 109.4 . .
C9 C5 H5B 109.4 . .
H5A C5 H5B 108.0 . .
C7 C6 N1 117(3) . .
C7 C6 C3 110(4) . .
N1 C6 C3 112(3) . .
C7 C6 H6A 105.6 . .
N1 C6 H6A 105.6 . .
C3 C6 H6A 105.6 . .
C6 C7 C9 114(3) . .
C6 C7 N2 106(3) . .
C9 C7 N2 110(3) . .
C6 C7 H7A 108.8 . .
C9 C7 H7A 108.8 . .
N2 C7 H7A 108.8 . .
C5 C8 C3 113(4) . .
C5 C8 H8A 109.0 . .
C3 C8 H8A 109.0 . .
C5 C8 H8B 109.0 . .
C3 C8 H8B 109.0 . .
H8A C8 H8B 107.8 . .
C7 C9 C5 106(3) . .
C7 C9 H9A 110.5 . .
C5 C9 H9A 110.5 . .
C7 C9 H9B 110.5 . .
C5 C9 H9B 110.5 . .
H9A C9 H9B 108.6 . .
O32 C10 O11 126(3) . .
O32 C10 C4 118(3) . .
O11 C10 C4 115(3) . .
O12 C11 O26 124(4) . .
O12 C11 C12 117(4) . .
O26 C11 C12 118(4) . .
N2 C12 C11 113(3) . .
N2 C12 H12A 108.9 . .
C11 C12 H12A 108.9 . .
N2 C12 H12B 108.9 . .
C11 C12 H12B 108.9 . .
H12A C12 H12B 107.7 . .
O38 C14 O39 114(5) . .
O38 C14 C15 116(6) . .
O39 C14 C15 130(5) . .
N2 C15 C14 106(3) . .
N2 C15 H15A 110.5 . .
C14 C15 H15A 110.5 . .
N2 C15 H15B 110.5 . .
C14 C15 H15B 110.5 . .
H15A C15 H15B 108.7 . .
C4 N1 C2 113(3) . .
C4 N1 C6 116(3) . .
C2 N1 C6 113(3) . .
C4 N1 Zn1 102(2) . .
C2 N1 Zn1 105.8(18) . .
C6 N1 Zn1 105.3(19) . .
C15 N2 C12 110(3) . .
C15 N2 C7 117(3) . .
C12 N2 C7 104(3) . .
C15 N2 Zn1 108(2) . .
C12 N2 Zn1 107(2) . .
C7 N2 Zn1 110(2) . .
O26 Zn1 O11 84.4(13) . .
O26 Zn1 N2 82.1(13) . .
O11 Zn1 N2 146.3(10) . .
O26 Zn1 O30 168.2(12) . .
O11 Zn1 O30 96.0(12) . .
N2 Zn1 O30 103.3(11) . .
O26 Zn1 N1 113.1(11) . .
O11 Zn1 N1 75.5(9) . .
N2 Zn1 N1 81.7(11) . .
O30 Zn1 N1 78.4(11) . .
O26 Zn1 O39 94.0(18) . .
O11 Zn1 O39 139.1(15) . .
N2 Zn1 O39 72.8(16) . .
O30 Zn1 O39 77.9(18) . .
N1 Zn1 O39 139.7(17) . .
O12 Zn2 O3W 93.2(14) . .
O12 Zn2 O7W 93.6(16) . .
O3W Zn2 O7W 172.8(13) . .
O12 Zn2 O2W 171.1(16) . .
O3W Zn2 O2W 88.1(13) . .
O7W Zn2 O2W 85.4(15) . .
O12 Zn2 O4WA 92(2) . .
O3W Zn2 O4WA 91(2) . .
O7W Zn2 O4WA 86(2) . .
O2W Zn2 O4WA 97(3) . .
O12 Zn2 O1W 82.1(12) . .
O3W Zn2 O1W 91.3(13) . .
O7W Zn2 O1W 92.0(14) . .
O2W Zn2 O1W 89.1(15) . .
O4WA Zn2 O1W 173(2) . .
O12 Zn2 O4W 110(2) . .
O3W Zn2 O4W 88(2) . .
O7W Zn2 O4W 87(2) . .
O2W Zn2 O4W 79(2) . .
O4WA Zn2 O4W 19(2) . .
O1W Zn2 O4W 168(2) . .
O6W Zn3 O6W 88(2) 2_655 .
O6W Zn3 O10 84.6(12) 2_655 .
O6W Zn3 O10 89.1(11) . .
O6W Zn3 O10 89.1(11) 2_655 2_655
O6W Zn3 O10 84.6(12) . 2_655
O10 Zn3 O10 171.3(14) . 2_655
O6W Zn3 O5W 176.1(14) 2_655 .
O6W Zn3 O5W 90.6(16) . .
O10 Zn3 O5W 92.0(11) . .
O10 Zn3 O5W 94.1(10) 2_655 .
O6W Zn3 O5W 90.6(16) 2_655 2_655
O6W Zn3 O5W 176.1(15) . 2_655
O10 Zn3 O5W 94.1(10) . 2_655
O10 Zn3 O5W 92.0(11) 2_655 2_655
O5W Zn3 O5W 92(2) . 2_655
O20 Si1 O20 180(3) . 7_556
O20 Si1 O36 113(2) . .
O20 Si1 O36 67(2) 7_556 .
O20 Si1 O36 67(2) . 7_556
O20 Si1 O36 113(2) 7_556 7_556
O36 Si1 O36 180(2) . 7_556
O20 Si1 O40 110.7(19) . 7_556
O20 Si1 O40 69.3(19) 7_556 7_556
O36 Si1 O40 112.0(18) . 7_556
O36 Si1 O40 68.0(18) 7_556 7_556
O20 Si1 O40 69.3(19) . .
O20 Si1 O40 110.7(19) 7_556 .
O36 Si1 O40 68.0(18) . .
O36 Si1 O40 112.0(18) 7_556 .
O40 Si1 O40 180(3) 7_556 .
O20 Si1 O27 74(2) . 7_556
O20 Si1 O27 106(2) 7_556 7_556
O36 Si1 O27 71(2) . 7_556
O36 Si1 O27 109(2) 7_556 7_556
O40 Si1 O27 75(2) 7_556 7_556
O40 Si1 O27 105(2) . 7_556
O20 Si1 O27 106(2) . .
O20 Si1 O27 74(2) 7_556 .
O36 Si1 O27 109(2) . .
O36 Si1 O27 71(2) 7_556 .
O40 Si1 O27 105(2) 7_556 .
O40 Si1 O27 75(2) . .
O27 Si1 O27 180(3) 7_556 .

loop_
_geom_bond_atom_site_label_1
_geom_bond_atom_site_label_2
_geom_bond_distance
_geom_bond_site_symmetry_2
W1 O25 1.67(3) .
W1 O28 1.80(3) .
W1 O3 1.82(5) .
W1 O1 1.84(5) .
W1 O23 1.91(3) .
W1 O3A 2.07(5) .
W1 O40 2.32(4) .
W1 O20 2.46(4) .
W2 O22 1.69(2) .
W2 O23 1.88(2) 7_556
W2 O18 1.89(3) .
W2 O29 1.89(3) .
W2 O7 1.97(4) 7_556
W2 O36 2.38(4) .
W2 O20 2.39(4) 7_556
W3 O9 1.66(3) .
W3 O41 1.82(4) .
W3 O1 1.91(5) .
W3 O17 1.93(3) .
W3 O21 1.95(4) .
W3 O27 2.39(4) .
W3 O40 2.45(4) .
W4 O31 1.70(3) .
W4 O17 1.86(3) .
W4 O7 1.86(4) .
W4 O19 1.86(4) .
W4 O24 1.88(3) .
W4 O27 2.33(4) .
W4 O36 2.45(4) 7_556
W5 O16 1.70(3) .
W5 O3 1.82(5) .
W5 O18 1.89(3) .
W5 O21 1.90(4) .
W5 O24 1.94(3) 7_556
W5 O3A 2.02(5) .
W5 O36 2.35(3) .
W5 O40 2.38(4) .
W6 O14 1.65(3) .
W6 O41 1.92(4) .
W6 O28 1.92(3) 7_556
W6 O19 1.93(4) .
W6 O29 1.95(3) .
W6 O27 2.34(5) .
O1W Zn2 2.19(3) .
O1W H21A 0.9605 .
O1W H21B 0.9599 .
OW1 OW1A 1.40(18) .
OW1A O7W 1.77(19) 6
O2W Zn2 2.10(3) .
O2W H22B 0.9595 .
O2W H22C 0.9603 .
OW2 OW2A 0.71(7) .
O3W Zn2 2.05(3) .
O3W H23A 0.9600 .
O3W H23B 0.9598 .
O3 O3A 0.77(5) .
O4W O4WA 0.72(9) .
O4W Zn2 2.28(7) .
O4W H24B 1.0744 .
O4W H24A 1.0443 .
O4WA Zn2 2.12(8) .
O4WA H24B 1.2015 .
O4WA H24A 0.5815 .
O5W Zn3 2.12(3) .
O5W H25A 0.9598 .
O5W H25B 0.9605 .
O6W Zn3 2.07(3) .
O6W H26A 0.9600 .
O6W H26B 0.9599 .
O7 W2 1.97(4) 7_556
O7W OW1A 1.77(19) 6_556
O7W Zn2 2.05(3) .
O7W H27A 0.9597 .
O7W H27B 0.9596 .
O9W H29A 0.9598 .
O9W H29B 0.9602 .
O10 C1 1.28(4) .
O10 Zn3 2.09(2) .
O11 C10 1.25(4) .
O11 Zn1 2.11(3) .
O12 C11 1.26(5) .
O12 Zn2 2.01(3) .
O20 Si1 1.49(4) .
O20 O36 1.72(5) 7_556
O20 O40 1.78(5) .
O20 W2 2.39(4) 7_556
O23 W2 1.88(2) 7_556
O24 W5 1.94(3) 7_556
O26 C11 1.31(5) .
O26 Zn1 2.07(3) .
O27 Si1 1.72(5) .
O28 W6 1.92(3) 7_556
O30 C1 1.19(5) .
O30 Zn1 2.16(3) .
O32 C10 1.24(4) .
O36 Si1 1.64(4) .
O36 O20 1.72(5) 7_556
O36 W4 2.45(4) 7_556
O38 C14 1.16(8) .
O39 C14 1.16(7) .
O39 Zn1 2.39(6) .
O40 Si1 1.64(4) .
C1 C2 1.52(5) .
C2 N1 1.46(4) .
C2 H2A 0.9700 .
C2 H2B 0.9700 .
C3 C8 1.502(10) .
C3 C6 1.503(10) .
C3 H3A 0.9700 .
C3 H3B 0.9700 .
C4 N1 1.41(4) .
C4 C10 1.57(4) .
C4 H4A 0.9700 .
C4 H4B 0.9700 .
C5 C8 1.48(7) .
C5 C9 1.63(6) .
C5 H5A 0.9700 .
C5 H5B 0.9700 .
C6 C7 1.48(5) .
C6 N1 1.50(5) .
C6 H6A 0.9800 .
C7 C9 1.504(10) .
C7 N2 1.54(4) .
C7 H7A 0.9800 .
C8 H8A 0.9700 .
C8 H8B 0.9700 .
C9 H9A 0.9700 .
C9 H9B 0.9700 .
C11 C12 1.53(5) .
C12 N2 1.49(6) .
C12 H12A 0.9700 .
C12 H12B 0.9700 .
C14 C15 1.501(10) .
C15 N2 1.45(5) .
C15 H15A 0.9700 .
C15 H15B 0.9700 .
N1 Zn1 2.23(3) .
N2 Zn1 2.15(3) .
Zn3 O6W 2.07(3) 2_655
Zn3 O10 2.09(2) 2_655
Zn3 O5W 2.12(3) 2_655
Si1 O20 1.49(4) 7_556
Si1 O36 1.64(4) 7_556
Si1 O40 1.64(4) 7_556
Si1 O27 1.72(5) 7_556
